data_4328777
loop_
_publ_author_name
'Xing-Jun Li'
'Fei-Long Jiang'
'Ming-Yan Wu'
'Shu-Quan Zhang'
'You-Fu Zhou'
'Mao-Chun Hong'

_publ_section_title
;
 Self-Assembly of Discrete M6L8 Coordination Cages Based on a
 Conformationally Flexible Tripodal Phosphoric Triamide Ligand
;
_journal_name_full 'Inorganic Chemistry'
_journal_page_first 4116
_journal_page_last 4122
_journal_paper_doi 10.1021/ic202373a
_journal_volume 51
_journal_year 2012
_chemical_formula_moiety 'C120 H48 N48 O8 P8 Pd6, 2(O2), 12(Cl), 16(O)'
_chemical_formula_sum 'C120 H48 Cl12 N48 O28 P8 Pd6'
_chemical_formula_weight 3921.62
_chemical_name_systematic
; 
 ? 
;
_space_group_IT_number 139
_symmetry_cell_setting tetragonal
_symmetry_space_group_name_Hall '-I 4 2'
_symmetry_space_group_name_H-M 'I 4/m m m'
_atom_sites_solution_hydrogens geom
_atom_sites_solution_primary direct
_atom_sites_solution_secondary difmap
_audit_creation_method SHELXL-97
_cell_angle_alpha 90.00
_cell_angle_beta 90.00
_cell_angle_gamma 90.00
_cell_formula_units_Z 2
_cell_length_a 20.9346(19)
_cell_length_b 20.9346(19)
_cell_length_c 28.252(4)
_cell_measurement_temperature 293(2)
_cell_measurement_theta_max 27.4778
_cell_measurement_theta_min 2.2918
_cell_volume 12382(2)
_computing_cell_refinement 'CrystalClear (Rigaku Inc., 2007)'
_computing_data_collection 'CrystalClear (Rigaku Inc., 2007)'
_computing_data_reduction 'CrystalClear (Rigaku Inc., 2007)'
_computing_molecular_graphics 'Bruker SHELXTL'
_computing_publication_material 'Bruker SHELXTL'
_computing_structure_refinement 'SHELXL-97 (Sheldrick, 1997)'
_computing_structure_solution 'SHELXS-97 (Sheldrick, 1990)'
_diffrn_ambient_temperature 293(2)
_diffrn_measured_fraction_theta_full 0.986
_diffrn_measured_fraction_theta_max 0.986
_diffrn_measurement_device_type 'Mercury70 (2x2 bin mode)'
_diffrn_measurement_method CCD_Profile_fitting
_diffrn_radiation_monochromator graphite
_diffrn_radiation_source 'fine-focus sealed tube'
_diffrn_radiation_type MoK\a
_diffrn_radiation_wavelength 0.71073
_diffrn_reflns_av_R_equivalents 0.0260
_diffrn_reflns_av_sigmaI/netI 0.0948
_diffrn_reflns_limit_h_max 25
_diffrn_reflns_limit_h_min -25
_diffrn_reflns_limit_k_max 25
_diffrn_reflns_limit_k_min -25
_diffrn_reflns_limit_l_max 34
_diffrn_reflns_limit_l_min -34
_diffrn_reflns_number 43138
_diffrn_reflns_theta_full 26.00
_diffrn_reflns_theta_max 26.00
_diffrn_reflns_theta_min 2.37
_exptl_absorpt_coefficient_mu 0.660
_exptl_absorpt_correction_T_max 0.8794
_exptl_absorpt_correction_T_min 0.8267
_exptl_absorpt_correction_type multi-scan
_exptl_absorpt_process_details 'Sphere (Rigaku CrystalClear)'
_exptl_crystal_colour colorless
_exptl_crystal_density_diffrn 1.052
_exptl_crystal_description Prism
_exptl_crystal_F_000 3856
_exptl_crystal_size_max 0.30
_exptl_crystal_size_mid 0.25
_exptl_crystal_size_min 0.20
_refine_diff_density_max 2.239
_refine_diff_density_min -1.162
_refine_diff_density_rms 0.137
_refine_ls_extinction_method none
_refine_ls_goodness_of_fit_ref 1.039
_refine_ls_hydrogen_treatment mixed
_refine_ls_matrix_type full
_refine_ls_number_parameters 170
_refine_ls_number_reflns 3376
_refine_ls_number_restraints 7
_refine_ls_restrained_S_all 1.051
_refine_ls_R_factor_all 0.0941
_refine_ls_R_factor_gt 0.0803
_refine_ls_shift/su_max 0.000
_refine_ls_shift/su_mean 0.000
_refine_ls_structure_factor_coef Fsqd
_refine_ls_weighting_details 'calc w=1/[\s^2^(Fo^2^)+(0.1642P)^2^+0.0000P] where P=(Fo^2^+2Fc^2^)/3'
_refine_ls_weighting_scheme calc
_refine_ls_wR_factor_gt 0.2607
_refine_ls_wR_factor_ref 0.2764
_reflns_number_gt 2006
_reflns_number_total 3376
_reflns_threshold_expression >2sigma(I)
_cod_data_source_file ic202373a_si_002_5.cif
_cod_data_source_block compound5
_cod_database_code 4328777

loop_
_symmetry_equiv_pos_as_xyz
'x, y, z'
'-y, x, z'
'-x, -y, z'
'y, -x, z'
'x, -y, -z'
'-x, y, -z'
'y, x, -z'
'-y, -x, -z'
'x+1/2, y+1/2, z+1/2'
'-y+1/2, x+1/2, z+1/2'
'-x+1/2, -y+1/2, z+1/2'
'y+1/2, -x+1/2, z+1/2'
'x+1/2, -y+1/2, -z+1/2'
'-x+1/2, y+1/2, -z+1/2'
'y+1/2, x+1/2, -z+1/2'
'-y+1/2, -x+1/2, -z+1/2'
'-x, -y, -z'
'y, -x, -z'
'x, y, -z'
'-y, x, -z'
'-x, y, z'
'x, -y, z'
'-y, -x, z'
'y, x, z'
'-x+1/2, -y+1/2, -z+1/2'
'y+1/2, -x+1/2, -z+1/2'
'x+1/2, y+1/2, -z+1/2'
'-y+1/2, x+1/2, -z+1/2'
'-x+1/2, y+1/2, z+1/2'
'x+1/2, -y+1/2, z+1/2'
'-y+1/2, -x+1/2, z+1/2'
'y+1/2, x+1/2, z+1/2'

loop_
_atom_site_label
_atom_site_type_symbol
_atom_site_fract_x
_atom_site_fract_y
_atom_site_fract_z
_atom_site_U_iso_or_equiv
_atom_site_adp_type
_atom_site_occupancy
_atom_site_symmetry_multiplicity
_atom_site_calc_flag
_atom_site_refinement_flags
_atom_site_disorder_assembly
_atom_site_disorder_group
Pd1 Pd 0.14613(4) 0.5000 0.0000 0.0518(4) Uani 1 4 d S . .
P3 P 0.30286(7) 0.69714(7) -0.15029(7) 0.0516(6) Uani 1 2 d SD . .
O4 O 0.2625(2) 0.7375(2) -0.18001(19) 0.0677(17) Uani 1 2 d S A .
N6 N 0.1499(2) 0.5690(3) -0.05105(18) 0.0621(14) Uani 1 1 d . . .
N26 N 0.2708(4) 0.6739(4) -0.0997(3) 0.052(3) Uani 0.500(10) 1 d P A 1
Pd2 Pd 0.5000 0.5000 -0.27090(4) 0.0552(5) Uani 1 8 d S . .
N5 N 0.4323(3) 0.5677(3) -0.2681(2) 0.0639(19) Uani 1 2 d S . .
C2 C 0.4050(4) 0.5950(4) -0.3068(3) 0.104(4) Uani 1 2 d S A .
H2 H 0.4178 0.5822 -0.3368 0.125 Uiso 1 2 calc SR . .
C1 C 0.4116(3) 0.5884(3) -0.2262(3) 0.095(4) Uani 1 2 d S A .
H1 H 0.4291 0.5709 -0.1989 0.115 Uiso 1 2 calc SR . .
C4 C 0.3380(4) 0.6620(4) -0.2608(3) 0.086(3) Uani 1 2 d S A .
H4 H 0.3067 0.6933 -0.2582 0.103 Uiso 1 2 calc SR . .
C5 C 0.3655(3) 0.6345(3) -0.2217(3) 0.090(4) Uani 1 2 d S . .
C3 C 0.3584(4) 0.6416(4) -0.3023(4) 0.104(4) Uani 1 2 d S . .
H3 H 0.3408 0.6592 -0.3296 0.124 Uiso 1 2 calc SR A .
N8 N 0.3702(4) 0.6745(5) -0.1744(3) 0.056(2) Uani 0.50 1 d P A .
Cl1 Cl 0.5000 0.65540(16) -0.11963(12) 0.0917(9) Uani 1 2 d S . .
Cl2 Cl 0.34094(18) 0.65906(18) 0.0000 0.0974(13) Uani 1 4 d S . .
O3 O 0.5000 0.5000 -0.3846(4) 0.077(4) Uani 1 8 d S . .
O1 O 0.5000 0.5000 -0.1442(7) 0.140(7) Uani 1 8 d S . .
O2 O 0.5000 0.6825(8) 0.0000 0.205(9) Uani 1 4 d S . .
N1 N 0.2688(4) 0.6302(4) -0.1325(3) 0.050(3) Uani 0.500(10) 1 d P A 2
O5 O 0.0000 0.7075(18) 0.0000 0.47(3) Uani 1 4 d S . .
C6 C 0.2110(3) 0.6336(3) -0.1016(3) 0.0714(19) Uani 1 1 d . . .
C8 C 0.2035(3) 0.5887(4) -0.0666(3) 0.086(2) Uani 1 1 d . A .
H8 H 0.2403 0.5714 -0.0533 0.103 Uiso 1 1 calc R . .
C7 C 0.1612(5) 0.6591(5) -0.1211(4) 0.107(3) Uiso 1 1 d . A .
C10 C 0.0989(8) 0.5771(8) -0.0810(6) 0.085(5) Uiso 0.500(10) 1 d P A 2
C12 C 0.1007(7) 0.6118(7) -0.0555(5) 0.076(4) Uiso 0.500(10) 1 d P A 1
C9 C 0.1050(9) 0.6159(9) -0.1204(7) 0.110(6) Uiso 0.500(10) 1 d P A 2
C11 C 0.1081(9) 0.6621(9) -0.0835(7) 0.106(6) Uiso 0.500(10) 1 d P A 1
O7 O 0.4384(6) 0.5616(6) -0.0463(7) 0.141(7) Uani 0.50 2 d SPD . .
O6 O 0.0000 0.4917(5) 0.0000 0.0355(15) Uani 1 4 d SU . .

loop_
_atom_site_aniso_label
_atom_site_aniso_U_11
_atom_site_aniso_U_22
_atom_site_aniso_U_33
_atom_site_aniso_U_23
_atom_site_aniso_U_13
_atom_site_aniso_U_12
Pd1 0.0427(6) 0.0619(7) 0.0508(7) 0.000 0.000 0.000
P3 0.0546(8) 0.0546(8) 0.0455(12) 0.0047(6) -0.0047(6) 0.0013(9)
O4 0.074(3) 0.074(3) 0.056(3) 0.012(2) -0.012(2) 0.008(3)
N6 0.047(3) 0.078(4) 0.061(3) 0.011(3) -0.002(2) 0.004(2)
N26 0.049(5) 0.056(6) 0.050(6) 0.008(4) 0.005(4) 0.007(4)
Pd2 0.0628(6) 0.0628(6) 0.0401(7) 0.000 0.000 0.000
N5 0.075(3) 0.075(3) 0.042(4) 0.005(2) -0.005(2) 0.002(4)
C2 0.132(7) 0.132(7) 0.047(6) 0.007(4) -0.007(4) 0.045(9)
C1 0.127(7) 0.127(7) 0.033(4) 0.003(3) -0.003(3) 0.064(8)
C4 0.108(6) 0.108(6) 0.042(5) 0.005(3) -0.005(3) 0.046(7)
C5 0.116(6) 0.116(6) 0.039(5) -0.003(3) 0.003(3) 0.056(7)
C3 0.127(7) 0.127(7) 0.057(6) 0.016(4) -0.016(4) 0.052(8)
N8 0.061(5) 0.065(6) 0.043(5) 0.005(4) -0.002(4) 0.009(4)
Cl1 0.0654(16) 0.108(2) 0.101(2) 0.0005(16) 0.000 0.000
Cl2 0.115(2) 0.115(2) 0.062(2) 0.000 0.000 -0.019(3)
O3 0.096(6) 0.096(6) 0.037(6) 0.000 0.000 0.000
O1 0.158(11) 0.158(11) 0.105(13) 0.000 0.000 0.000
O2 0.22(2) 0.106(12) 0.29(3) 0.000 0.000 0.000
N1 0.051(5) 0.053(6) 0.045(5) 0.004(4) -0.007(4) -0.001(4)
O5 0.77(11) 0.23(4) 0.42(5) 0.000 0.000 0.000
C6 0.045(3) 0.083(5) 0.086(5) 0.030(4) -0.006(3) 0.006(3)
C8 0.042(3) 0.109(6) 0.106(6) 0.056(5) 0.000(3) 0.008(3)
O7 0.147(10) 0.147(10) 0.128(14) 0.048(9) -0.048(9) 0.014(14)
O6 0.0327(16) 0.0356(19) 0.0383(17) 0.000 0.000 0.000

loop_
_atom_type_symbol
_atom_type_description
_atom_type_scat_dispersion_real
_atom_type_scat_dispersion_imag
_atom_type_scat_source
C C 0.0033 0.0016 'International Tables Vol C Tables 4.2.6.8 and 6.1.1.4'
H H 0.0000 0.0000 'International Tables Vol C Tables 4.2.6.8 and 6.1.1.4'
N N 0.0061 0.0033 'International Tables Vol C Tables 4.2.6.8 and 6.1.1.4'
O O 0.0106 0.0060 'International Tables Vol C Tables 4.2.6.8 and 6.1.1.4'
P P 0.1023 0.0942 'International Tables Vol C Tables 4.2.6.8 and 6.1.1.4'
Cl Cl 0.1484 0.1585 'International Tables Vol C Tables 4.2.6.8 and 6.1.1.4'
Pd Pd -0.9988 1.0072 'International Tables Vol C Tables 4.2.6.8 and 6.1.1.4'

loop_
_geom_angle_atom_site_label_1
_geom_angle_atom_site_label_2
_geom_angle_atom_site_label_3
_geom_angle
_geom_angle_site_symmetry_1
_geom_angle_site_symmetry_3
N6 Pd1 N6 89.8(3) 19 .
N6 Pd1 N6 90.0(3) 19 5_565
N6 Pd1 N6 175.6(3) . 5_565
N6 Pd1 N6 175.6(3) 19 22_565
N6 Pd1 N6 90.0(3) . 22_565
N6 Pd1 N6 89.8(3) 5_565 22_565
O4 P3 N8 115.2(4) . .
O4 P3 N8 115.2(4) . 23_665
N8 P3 N8 47.6(7) . 23_665
O4 P3 N1 114.6(3) . 23_665
N8 P3 N1 61.4(5) . 23_665
N8 P3 N1 104.6(5) 23_665 23_665
O4 P3 N1 114.6(3) . .
N8 P3 N1 104.6(5) . .
N8 P3 N1 61.4(5) 23_665 .
N1 P3 N1 129.9(6) 23_665 .
O4 P3 N26 115.6(4) . 23_665
N8 P3 N26 103.0(5) . 23_665
N8 P3 N26 128.7(5) 23_665 23_665
N1 P3 N26 46.5(4) 23_665 23_665
N1 P3 N26 102.0(5) . 23_665
O4 P3 N26 115.6(4) . .
N8 P3 N26 128.7(5) . .
N8 P3 N26 103.0(5) 23_665 .
N1 P3 N26 102.0(5) 23_665 .
N1 P3 N26 46.5(4) . .
N26 P3 N26 59.4(7) 23_665 .
C8 N6 C10 115.7(8) . .
C8 N6 C12 114.8(8) . .
C10 N6 C12 43.8(8) . .
C8 N6 Pd1 120.4(4) . .
C10 N6 Pd1 119.5(7) . .
C12 N6 Pd1 119.9(7) . .
C6 N26 N26 168.8(4) . 23_665
C6 N26 P3 118.1(6) . .
N26 N26 P3 60.3(3) 23_665 .
N5 Pd2 N5 175.5(4) 4_565 2_655
N5 Pd2 N5 89.913(15) 4_565 .
N5 Pd2 N5 89.913(15) 2_655 .
N5 Pd2 N5 89.913(15) 4_565 3_665
N5 Pd2 N5 89.913(15) 2_655 3_665
N5 Pd2 N5 175.5(4) . 3_665
C1 N5 C2 116.1(8) . .
C1 N5 Pd2 119.7(6) . .
C2 N5 Pd2 124.3(7) . .
N5 C2 C3 121.2(10) . .
N5 C2 H2 119.4 . .
C3 C2 H2 119.4 . .
N5 C1 C5 122.8(9) . .
N5 C1 H1 118.6 . .
C5 C1 H1 118.6 . .
C3 C4 C5 116.4(10) . .
C3 C4 H4 121.8 . .
C5 C4 H4 121.8 . .
C1 C5 C4 120.9(9) . .
C1 C5 N8 114.1(8) . 23_665
C4 C5 N8 119.1(8) . 23_665
C1 C5 N8 114.1(8) . .
C4 C5 N8 119.1(8) . .
N8 C5 N8 49.5(7) 23_665 .
C4 C3 C2 122.6(10) . .
C4 C3 H3 118.7 . .
C2 C3 H3 118.7 . .
N8 N8 C5 65.3(4) 23_665 .
N8 N8 P3 66.2(3) 23_665 .
C5 N8 P3 116.9(6) . .
N8 N8 N1 119.8(4) 23_665 23_665
C5 N8 N1 166.4(8) . 23_665
P3 N8 N1 59.7(4) . 23_665
C6 N1 P3 119.2(6) . .
C6 N1 N8 170.6(7) . 23_665
P3 N1 N8 58.9(5) . 23_665
C7 C6 C8 119.9(7) . .
C7 C6 N1 115.0(8) . .
C8 C6 N1 118.7(6) . .
C7 C6 N26 116.8(8) . .
C8 C6 N26 116.8(6) . .
N1 C6 N26 51.4(5) . .
N6 C8 C6 124.7(6) . .
N6 C8 H8 117.6 . .
C6 C8 H8 117.6 . .
C6 C7 C9 112.3(11) . .
C6 C7 C11 107.8(11) . .
C9 C7 C11 56.2(10) . .
N6 C10 C9 119.8(15) . .
C11 C12 N6 119.1(14) . .
C10 C9 C7 116.2(16) . .
C12 C11 C7 117.6(15) . .

loop_
_geom_bond_atom_site_label_1
_geom_bond_atom_site_label_2
_geom_bond_distance
_geom_bond_site_symmetry_2
Pd1 N6 2.043(5) 19
Pd1 N6 2.043(5) .
Pd1 N6 2.043(5) 5_565
Pd1 N6 2.043(5) 22_565
P3 O4 1.461(6) .
P3 N8 1.636(10) .
P3 N8 1.636(9) 23_665
P3 N1 1.650(9) 23_665
P3 N1 1.650(9) .
P3 N26 1.652(9) 23_665
P3 N26 1.652(9) .
N6 C8 1.275(8) .
N6 C10 1.371(17) .
N6 C12 1.370(15) .
N26 C6 1.511(11) .
N26 N26 1.636(19) 23_665
Pd2 N5 2.006(7) 4_565
Pd2 N5 2.006(8) 2_655
Pd2 N5 2.006(7) .
Pd2 N5 2.006(8) 3_665
N5 C1 1.334(11) .
N5 C2 1.359(12) .
C2 C3 1.385(15) .
C2 H2 0.9300 .
C1 C5 1.371(13) .
C1 H1 0.9300 .
C4 C3 1.317(15) .
C4 C5 1.372(13) .
C4 H4 0.9300 .
C5 N8 1.578(12) 23_665
C5 N8 1.578(12) .
C3 H3 0.9300 .
N8 N8 1.321(19) 23_665
N8 N1 1.678(13) 23_665
N1 C6 1.495(11) .
N1 N8 1.678(13) 23_665
C6 C7 1.294(11) .
C6 C8 1.372(9) .
C8 H8 0.9300 .
C7 C9 1.49(2) .
C7 C11 1.54(2) .
C10 C9 1.38(2) .
C12 C11 1.33(2) .
